data_4031837
loop_
_publ_author_name
'Skowron, Pierre-Thomas'
'Dumartin, Melissa'
'Jeamet, Emeric'
'Perret, Florent'
'Gourlaouen, Christophe'
'Baudouin, Anne'
'Fenet, Bernard'
'Naubron, Jean-Val\`ere'
'Fotiadu, Fr\'ed\'eric'
'Vial, Laurent'
'Leclaire, Julien'

_publ_section_title
;
 On-Demand Cyclophanes: Substituent-Directed Self-Assembling, Folding, and
 Binding.
;
_journal_issue 2
_journal_name_full 'The Journal of organic chemistry'
_journal_page_first 654
_journal_page_last 661
_journal_paper_doi 10.1021/acs.joc.5b02605
_journal_volume 81
_journal_year 2016
_chemical_absolute_configuration ad
_chemical_formula_moiety 'C24 F16 S8'
_chemical_formula_sum 'C24 F16 S8'
_chemical_formula_weight 848.72
_space_group_IT_number 114
_symmetry_cell_setting tetragonal
_symmetry_space_group_name_Hall 'P -4 2n'
_symmetry_space_group_name_H-M 'P -4 21 c'
_atom_sites_solution_hydrogens difmap
_atom_sites_solution_primary direct
_cell_angle_alpha 90
_cell_angle_beta 90
_cell_angle_gamma 90
_cell_formula_units_Z 4
_cell_length_a 13.2491(8)
_cell_length_b 13.2491(8)
_cell_length_c 16.540(3)
_cell_measurement_reflns_used 4877
_cell_measurement_temperature 120
_cell_measurement_theta_max 66.9150
_cell_measurement_theta_min 4.1060
_cell_volume 2903.4(6)
_computing_cell_refinement
;
CrysAlisPro, Agilent Technologies,
Version 1.171.37.34 (release 22-05-2014 CrysAlis171 .NET)
(compiled May 22 2014,16:03:01)
;
_computing_data_collection
;
CrysAlisPro, Agilent Technologies,
Version 1.171.37.34 (release 22-05-2014 CrysAlis171 .NET)
(compiled May 22 2014,16:03:01)
;
_computing_data_reduction
;
CrysAlisPro, Agilent Technologies,
Version 1.171.37.34 (release 22-05-2014 CrysAlis171 .NET)
(compiled May 22 2014,16:03:01)
;
_computing_molecular_graphics 'CAMERON (Watkin et al., 1996)'
_computing_publication_material 'CRYSTALS (Betteridge et al., 2003)'
_computing_structure_refinement 'CRYSTALS (Betteridge et al., 2003)'
_diffrn_ambient_temperature 120
_diffrn_detector 'CCD plate'
_diffrn_detector_area_resol_mean 10.4685
_diffrn_detector_type Atlas
_diffrn_measured_fraction_theta_full 0.988
_diffrn_measured_fraction_theta_max 0.988
_diffrn_measurement_device 'four-circle diffractometer'
_diffrn_measurement_device_type 'Xcalibur, Atlas, Gemini ultra'
_diffrn_measurement_method \w
_diffrn_radiation_monochromator mirror
_diffrn_radiation_probe x-ray
_diffrn_radiation_type 'Cu K\a'
_diffrn_radiation_wavelength 1.54184
_diffrn_reflns_av_R_equivalents 0.060
_diffrn_reflns_limit_h_max 12
_diffrn_reflns_limit_h_min -15
_diffrn_reflns_limit_k_max 15
_diffrn_reflns_limit_k_min -15
_diffrn_reflns_limit_l_max 19
_diffrn_reflns_limit_l_min -19
_diffrn_reflns_number 14353
_diffrn_reflns_theta_full 67.133
_diffrn_reflns_theta_max 67.133
_diffrn_reflns_theta_min 4.275
_diffrn_source 'sealed X-ray tube'
_diffrn_source_type 'Enhance Ultra (Cu) X-ray Source'
_diffrn_standards_number 0
_exptl_absorpt_coefficient_mu 6.873
_exptl_absorpt_correction_T_max 0.737
_exptl_absorpt_correction_T_min 0.277
_exptl_absorpt_correction_type analytical
_exptl_absorpt_process_details
;
CrysAlisPro, Agilent Technologies,
Version 1.171.37.34 (release 22-05-2014 CrysAlis171 .NET)
(compiled May 22 2014,16:03:01)
Analytical numeric absorption correction using a multifaceted crystal
            model based on expressions derived by R.C. Clark & J.S. Reid.
(Clark, R. C. & Reid, J. S. (1995). Acta Cryst. A51, 887-897)
Empirical absorption correction using spherical harmonics,
 implemented in SCALE3 ABSPACK scaling algorithm.
;
_exptl_crystal_colour colorless
_exptl_crystal_density_diffrn 1.942
_exptl_crystal_density_method 'not measured'
_exptl_crystal_description plate
_exptl_crystal_F_000 1664
_exptl_crystal_size_max 0.362
_exptl_crystal_size_mid 0.144
_exptl_crystal_size_min 0.046
_refine_diff_density_max 1.13
_refine_diff_density_min -0.49
_refine_ls_abs_structure_details 'Flack (1983), 2019 Friedel-pairs'
_refine_ls_abs_structure_Flack -0.10(5)
_refine_ls_extinction_method None
_refine_ls_goodness_of_fit_ref 1.0281
_refine_ls_hydrogen_treatment noref
_refine_ls_matrix_type full
_refine_ls_number_parameters 218
_refine_ls_number_reflns 2542
_refine_ls_number_restraints 0
_refine_ls_R_factor_all 0.0718
_refine_ls_R_factor_gt 0.0637
_refine_ls_shift/su_max 0.0001763
_refine_ls_shift/su_mean 0.0000199
_refine_ls_structure_factor_coef Fsqd
_refine_ls_weighting_details
;
 Method, part 1, Chebychev polynomial, (Watkin, 1994, Prince, 1982) 
 [weight] = 1.0/[A~0~*T~0~(x)+A~1~*T~1~(x) ... +A~n-1~]*T~n-1~(x)] 
 where A~i~ are the Chebychev coefficients listed below and x= Fcalc/Fmax 
 Method = Robust Weighting (Prince, 1982) 
 W = [weight] * [1-(deltaF/6*sigmaF)^2^]^2^ 
 A~i~ are: 
 915. 0.144E+04 734. 195. 
;
_refine_ls_weighting_scheme calc
_refine_ls_wR_factor_all 0.1390
_refine_ls_wR_factor_gt 0.1242
_refine_ls_wR_factor_ref 0.1390
_reflns_limit_h_max 11
_reflns_limit_h_min -10
_reflns_limit_k_max 15
_reflns_limit_k_min 0
_reflns_limit_l_max 19
_reflns_limit_l_min 0
_reflns_number_gt 2213
_reflns_number_total 2555
_reflns_threshold_expression I>2.0\s(I)
_oxford_diffrn_Wilson_B_factor 4.40
_oxford_diffrn_Wilson_scale 0.29
_oxford_refine_ls_r_factor_ref 0.0718
_oxford_refine_ls_scale 1.925(17)
_oxford_reflns_number_all 2542
_oxford_reflns_threshold_expression_ref I>-10.0\s(I)
_cod_data_source_file jo5b02605_si_002.cif
_cod_data_source_block 1
_cod_original_cell_volume 2903.4(5)
_cod_original_sg_symbol_H-M 'P -4 21 c '
_cod_database_code 4031837

loop_
_symmetry_equiv_pos_as_xyz
x,y,z
y,-x,-z
-x,-y,z
-y,x,-z
-x+1/2,y+1/2,-z+1/2
-y+1/2,-x+1/2,z+1/2
x+1/2,-y+1/2,-z+1/2
y+1/2,x+1/2,z+1/2

loop_
_atom_site_label
_atom_site_type_symbol
_atom_site_fract_x
_atom_site_fract_y
_atom_site_fract_z
_atom_site_U_iso_or_equiv
_atom_site_occupancy
_atom_site_adp_type
S1 S -0.87820(13) 0.02146(17) -0.41877(14) 0.0631 1.0000 Uani
S2 S -0.86425(15) -0.02710(17) -0.30208(14) 0.0647 1.0000 Uani
C3 C -0.7723(6) -0.1218(6) -0.3120(5) 0.0553 1.0000 Uani
C4 C -0.6705(6) -0.1019(6) -0.2993(5) 0.0565 1.0000 Uani
F5 F -0.6430(4) -0.0085(4) -0.2780(3) 0.0720 1.0000 Uani
C6 C -0.5983(5) -0.1746(6) -0.3081(5) 0.0550 1.0000 Uani
F7 F -0.5015(4) -0.1514(4) -0.2979(3) 0.0733 1.0000 Uani
C8 C -0.6236(6) -0.2724(6) -0.3322(5) 0.0548 1.0000 Uani
S9 S -0.52957(16) -0.36624(15) -0.34863(15) 0.0647 1.0000 Uani
S10 S -0.48119(14) -0.33117(15) -0.46284(13) 0.0589 1.0000 Uani
C11 C -0.3820(5) -0.2450(6) -0.4450(4) 0.0493 1.0000 Uani
C12 C -0.2927(5) -0.2735(5) -0.4085(4) 0.0478 1.0000 Uani
F13 F -0.2799(3) -0.3679(3) -0.3807(3) 0.0622 1.0000 Uani
C14 C -0.2153(5) -0.2056(6) -0.4002(4) 0.0513 1.0000 Uani
C15 C -0.2223(5) -0.1067(6) -0.4281(4) 0.0505 1.0000 Uani
C16 C -0.3131(6) -0.0799(5) -0.4624(5) 0.0565 1.0000 Uani
C17 C -0.3914(5) -0.1467(5) -0.4706(5) 0.0565 1.0000 Uani
F18 F -0.4768(3) -0.1151(3) -0.5061(3) 0.0731 1.0000 Uani
F19 F -0.3251(3) 0.0151(3) -0.4905(3) 0.0736 1.0000 Uani
F20 F -0.1287(3) -0.2362(4) -0.3642(3) 0.0645 1.0000 Uani
C21 C -0.7250(6) -0.2929(6) -0.3432(5) 0.0556 1.0000 Uani
C22 C -0.7963(5) -0.2201(6) -0.3344(5) 0.0556 1.0000 Uani
F23 F -0.8936(3) -0.2434(4) -0.3489(3) 0.0713 1.0000 Uani
F24 F -0.7527(4) -0.3864(4) -0.3649(3) 0.0638 1.0000 Uani

loop_
_atom_site_aniso_label
_atom_site_aniso_U_11
_atom_site_aniso_U_22
_atom_site_aniso_U_33
_atom_site_aniso_U_23
_atom_site_aniso_U_13
_atom_site_aniso_U_12
S1 0.0353(9) 0.0635(12) 0.0905(13) 0.0092(11) -0.0023(9) -0.0070(8)
S2 0.0510(10) 0.0569(12) 0.0862(13) 0.0046(10) 0.0231(10) 0.0038(10)
C3 0.052(4) 0.050(4) 0.064(4) 0.002(3) 0.017(3) -0.007(4)
C4 0.055(4) 0.045(4) 0.070(4) -0.001(3) 0.010(4) -0.011(4)
F5 0.060(3) 0.051(2) 0.105(4) -0.009(3) 0.011(3) -0.009(2)
C6 0.039(4) 0.059(4) 0.067(4) 0.009(4) 0.002(3) -0.009(4)
F7 0.047(2) 0.063(3) 0.110(4) -0.002(3) -0.004(3) -0.007(2)
C8 0.051(4) 0.046(4) 0.068(4) 0.009(3) 0.003(4) -0.004(4)
S9 0.0529(11) 0.0492(10) 0.0921(14) 0.0122(10) -0.0002(10) 0.0052(10)
S10 0.0400(9) 0.0543(10) 0.0823(12) -0.0168(9) -0.0018(8) -0.0023(8)
C11 0.035(3) 0.054(4) 0.059(4) -0.012(3) -0.004(3) 0.009(3)
C12 0.041(3) 0.045(4) 0.058(3) 0.002(3) -0.003(3) 0.011(3)
F13 0.060(3) 0.050(2) 0.077(3) 0.002(2) -0.007(2) 0.005(2)
C14 0.035(3) 0.067(5) 0.052(3) -0.004(3) -0.009(3) 0.007(3)
C15 0.035(3) 0.062(4) 0.055(4) -0.004(3) -0.006(3) 0.000(3)
C16 0.045(4) 0.048(4) 0.077(5) -0.003(4) -0.003(4) 0.003(3)
C17 0.033(3) 0.053(4) 0.083(5) -0.016(4) -0.012(3) 0.011(3)
F18 0.045(2) 0.057(2) 0.117(4) -0.002(3) -0.018(3) 0.010(2)
F19 0.052(2) 0.051(3) 0.117(4) 0.008(3) -0.006(3) 0.003(2)
F20 0.041(2) 0.069(3) 0.084(3) -0.004(2) -0.016(2) 0.011(2)
C21 0.055(4) 0.051(4) 0.061(4) 0.008(3) 0.001(4) -0.002(3)
C22 0.040(4) 0.057(4) 0.070(4) 0.006(4) 0.005(3) -0.010(3)
F23 0.040(2) 0.073(3) 0.101(4) -0.005(3) -0.001(2) -0.004(2)
F24 0.060(3) 0.054(3) 0.077(3) -0.002(2) 0.001(2) -0.004(2)

loop_
_atom_type_symbol
_atom_type_scat_dispersion_real
_atom_type_scat_dispersion_imag
_atom_type_scat_Cromer_Mann_a1
_atom_type_scat_Cromer_Mann_b1
_atom_type_scat_Cromer_Mann_a2
_atom_type_scat_Cromer_Mann_b2
_atom_type_scat_Cromer_Mann_a3
_atom_type_scat_Cromer_Mann_b3
_atom_type_scat_Cromer_Mann_a4
_atom_type_scat_Cromer_Mann_b4
_atom_type_scat_Cromer_Mann_c
_atom_type_scat_source
C 0.0181 0.0091 2.3100 20.8439 1.0200 10.2075 1.5886 0.5687 0.8650 51.6512 0.2156 'International Tables Vol C 4.2.6.8 and 6.1.1.4'
F 0.0727 0.0534 3.5392 10.2825 2.6412 4.2944 1.5170 0.2615 1.0243 26.1476 0.2776 'International Tables Vol C 4.2.6.8 and 6.1.1.4'
S 0.3331 0.5567 6.9053 1.4679 5.2034 22.2151 1.4379 0.2536 1.5863 56.1720 0.8669 'International Tables Vol C 4.2.6.8 and 6.1.1.4'

loop_
_geom_angle_atom_site_label_1
_geom_angle_site_symmetry_1
_geom_angle_atom_site_label_2
_geom_angle_atom_site_label_3
_geom_angle
_geom_angle_publ_flag
C15 3_455 S1 S2 102.5(3) yes
S1 . S2 C3 101.5(3) yes
S2 . C3 C4 121.5(6) yes
S2 . C3 C22 122.4(6) yes
C4 . C3 C22 116.1(7) yes
C3 . C4 F5 118.7(7) yes
C3 . C4 C6 121.9(7) yes
F5 . C4 C6 119.4(8) yes
C4 . C6 F7 119.9(8) yes
C4 . C6 C8 121.2(7) yes
F7 . C6 C8 118.8(7) yes
C6 . C8 S9 121.6(6) yes
C6 . C8 C21 116.9(7) yes
S9 . C8 C21 121.4(6) yes
C8 . S9 S10 101.6(3) yes
S9 . S10 C11 103.1(3) yes
S10 . C11 C12 122.2(6) yes
S10 . C11 C17 119.6(5) yes
C12 . C11 C17 118.1(7) yes
C11 . C12 F13 120.8(7) yes
C11 . C12 C14 120.3(7) yes
F13 . C12 C14 118.8(6) yes
C12 . C14 C15 122.3(6) yes
C12 . C14 F20 118.8(7) yes
C15 . C14 F20 118.9(6) yes
S1 3_455 C15 C14 121.8(5) yes
S1 3_455 C15 C16 122.2(6) yes
C14 . C15 C16 116.0(7) yes
C15 . C16 C17 122.4(7) yes
C15 . C16 F19 119.0(7) yes
C17 . C16 F19 118.6(7) yes
C11 . C17 C16 120.8(7) yes
C11 . C17 F18 120.5(6) yes
C16 . C17 F18 118.6(7) yes
C8 . C21 C22 121.4(8) yes
C8 . C21 F24 118.9(7) yes
C22 . C21 F24 119.6(7) yes
C3 . C22 C21 122.3(7) yes
C3 . C22 F23 118.7(7) yes
C21 . C22 F23 119.0(7) yes

loop_
_geom_bond_atom_site_label_1
_geom_bond_atom_site_label_2
_geom_bond_site_symmetry_2
_geom_bond_distance
_geom_bond_publ_flag
S1 C15 3_455 1.753(7) yes
S1 S2 . 2.043(3) yes
S2 C3 . 1.756(8) yes
C3 C4 . 1.391(11) yes
C3 C22 . 1.391(11) yes
C4 F5 . 1.336(8) yes
C4 C6 . 1.365(10) yes
C6 F7 . 1.329(8) yes
C6 C8 . 1.396(11) yes
C8 S9 . 1.781(8) yes
C8 C21 . 1.383(11) yes
S9 S10 . 2.048(3) yes
S10 C11 . 1.766(7) yes
C11 C12 . 1.381(9) yes
C11 C17 . 1.375(10) yes
C12 F13 . 1.343(8) yes
C12 C14 . 1.371(9) yes
C14 C15 . 1.392(10) yes
C14 F20 . 1.354(8) yes
C15 C16 . 1.378(10) yes
C16 C17 . 1.370(10) yes
C16 F19 . 1.351(9) yes
C17 F18 . 1.342(8) yes
C21 C22 . 1.358(10) yes
C21 F24 . 1.341(9) yes
C22 F23 . 1.347(8) yes
